data_4064232
loop_
_publ_author_name
'Collado, Alba'
'Esteruelas, Miguel A.'
'O\~nate, Enrique'

_publ_section_title
;
 Hydride Alkenylcarbyne Osmium Complexes versus Cyclopentadienyl Type
 Half-Sandwich Ruthenium Derivatives
;
_journal_issue 7
_journal_name_full Organometallics
_journal_page_first 1930
_journal_paper_doi 10.1021/om1011962
_journal_volume 30
_journal_year 2011
_chemical_formula_sum 'C25 H54 Cl2 Os P2'
_chemical_formula_weight 677.72
_chemical_name_systematic
; 
 ? 
;
_space_group_IT_number 14
_symmetry_cell_setting monoclinic
_symmetry_space_group_name_Hall '-P 2ybc'
_symmetry_space_group_name_H-M 'P 1 21/c 1'
_atom_sites_solution_hydrogens geom
_atom_sites_solution_primary direct
_atom_sites_solution_secondary difmap
_audit_creation_method SHELXL-97
_cell_angle_alpha 90.00
_cell_angle_beta 107.312(5)
_cell_angle_gamma 90.00
_cell_formula_units_Z 4
_cell_length_a 15.481(5)
_cell_length_b 11.628(4)
_cell_length_c 17.533(5)
_cell_measurement_reflns_used 689
_cell_measurement_temperature 100(2)
_cell_measurement_theta_max 18
_cell_measurement_theta_min 2
_cell_volume 3013.2(17)
_computing_cell_refinement 'SAINT+ v. 6.1 (Bruker AXS, 2000)'
_computing_data_collection 'SMART v. 5.625 (Bruker AXS, 2000)'
_computing_data_reduction 'SAINT+ v. 6.1 (Bruker AXS, 2000)'
_computing_molecular_graphics 'XP, SHELXTL v. 6.1 (Bruker, 2000)'
_computing_publication_material 'XCIF, SHELXTL v. 6.1 (Bruker, 2000)'
_computing_structure_refinement 'SHELXL-97 (Sheldrick, 1997)'
_computing_structure_solution 'SHELXS-97 (Sheldrick, 1990)'
_diffrn_ambient_temperature 100(2)
_diffrn_detector_area_resol_mean 8.26
_diffrn_measured_fraction_theta_full 1.000
_diffrn_measured_fraction_theta_max 1.000
_diffrn_measurement_device_type 'Bruker SMART APEX CCD system'
_diffrn_measurement_method '\w rotations with narrow frames'
_diffrn_radiation_monochromator graphite
_diffrn_radiation_source 'normal-focus sealed tube'
_diffrn_radiation_type MoK\a
_diffrn_radiation_wavelength 0.71073
_diffrn_reflns_av_R_equivalents 0.1036
_diffrn_reflns_av_sigmaI/netI 0.1035
_diffrn_reflns_limit_h_max 19
_diffrn_reflns_limit_h_min -19
_diffrn_reflns_limit_k_max 14
_diffrn_reflns_limit_k_min -14
_diffrn_reflns_limit_l_max 21
_diffrn_reflns_limit_l_min -21
_diffrn_reflns_number 22897
_diffrn_reflns_theta_full 26.00
_diffrn_reflns_theta_max 26.00
_diffrn_reflns_theta_min 2.13
_diffrn_standards_decay_% 0
_exptl_absorpt_coefficient_mu 4.526
_exptl_absorpt_correction_T_max 0.915
_exptl_absorpt_correction_T_min 0.613
_exptl_absorpt_correction_type multi-scan
_exptl_absorpt_process_details
;
Absorption correction performed with SADABS program. This is based on the
method of Blessing: Blessing, R. H., Acta Crystallogr., Sect. A 1995, 51, 33.

SADABS: Area-Detector Absorption Correction. Bruker-AXS 
within SAINT+ package, v. 6.1 (2000).
;
_exptl_crystal_colour orange
_exptl_crystal_density_diffrn 1.494
_exptl_crystal_density_method 'not measured'
_exptl_crystal_description 'irregular block'
_exptl_crystal_F_000 1376
_exptl_crystal_size_max 0.10
_exptl_crystal_size_mid 0.08
_exptl_crystal_size_min 0.02
_refine_diff_density_max 1.949
_refine_diff_density_min -1.541
_refine_diff_density_rms 0.160
_refine_ls_extinction_method none
_refine_ls_goodness_of_fit_ref 1.068
_refine_ls_hydrogen_treatment mixed
_refine_ls_matrix_type full
_refine_ls_number_parameters 246
_refine_ls_number_reflns 5921
_refine_ls_number_restraints 29
_refine_ls_restrained_S_all 1.067
_refine_ls_R_factor_all 0.1205
_refine_ls_R_factor_gt 0.0680
_refine_ls_shift/su_max 0.002
_refine_ls_shift/su_mean 0.000
_refine_ls_structure_factor_coef Fsqd
_refine_ls_weighting_details 'calc w=1/[\s^2^(Fo^2^)+(0.0509P)^2^+6.6743P] where P=(Fo^2^+2Fc^2^)/3'
_refine_ls_weighting_scheme calc
_refine_ls_wR_factor_gt 0.1234
_refine_ls_wR_factor_ref 0.1397
_reflns_number_gt 3761
_reflns_number_total 5921
_reflns_threshold_expression >2sigma(I)
_cod_data_source_file om1011962_si_001.cif
_cod_data_source_block mae359as
_cod_original_cell_volume 3013.3(16)
_cod_original_sg_symbol_H-M P21/c
_cod_database_code 4064232

loop_
_symmetry_equiv_pos_as_xyz
'x, y, z'
'-x, y+1/2, -z+1/2'
'-x, -y, -z'
'x, -y-1/2, z-1/2'

loop_
_atom_site_label
_atom_site_type_symbol
_atom_site_fract_x
_atom_site_fract_y
_atom_site_fract_z
_atom_site_U_iso_or_equiv
_atom_site_adp_type
_atom_site_occupancy
_atom_site_symmetry_multiplicity
_atom_site_calc_flag
_atom_site_refinement_flags
_atom_site_disorder_assembly
_atom_site_disorder_group
Os Os 0.22702(3) 0.28711(4) 0.16968(3) 0.03910(15) Uani 1 1 d D B .
H01 H 0.156(4) 0.362(6) 0.185(5) 0.04(3) Uiso 1 1 d D . .
Cl1 Cl 0.35334(19) 0.1848(3) 0.13380(18) 0.0541(8) Uani 1 1 d . . .
Cl2 Cl 0.13937(17) 0.2743(3) 0.02635(15) 0.0454(7) Uani 1 1 d . . .
P1 P 0.2719(2) 0.4775(3) 0.14243(17) 0.0449(8) Uani 1 1 d . . .
P2 P 0.1497(2) 0.1145(3) 0.18879(17) 0.0434(7) Uani 1 1 d . . .
C1 C 0.2774(7) 0.3001(10) 0.2715(6) 0.045(3) Uani 1 1 d . . .
C2 C 0.3252(9) 0.3149(10) 0.3545(7) 0.053(3) Uani 1 1 d . B .
C3 C 0.2689(9) 0.3532(13) 0.4070(7) 0.077(4) Uani 1 1 d . . .
H3A H 0.2382 0.2865 0.4212 0.116 Uiso 1 1 calc R B .
H3B H 0.2238 0.4094 0.3782 0.116 Uiso 1 1 calc R . .
H3C H 0.3083 0.3885 0.4558 0.116 Uiso 1 1 calc R . .
C4 C 0.4142(9) 0.2854(14) 0.3792(7) 0.074(4) Uani 1 1 d . . .
H4 H 0.4403 0.2620 0.3390 0.089 Uiso 1 1 calc R B .
C5 C 0.4742(9) 0.2861(15) 0.4622(8) 0.091(5) Uani 1 1 d D A .
H5C H 0.4989 0.2078 0.4760 0.090 Uiso 0.32(4) 1 calc PR A 2
H5D H 0.4376 0.3050 0.4983 0.090 Uiso 0.32(4) 1 calc PR A 2
H5A H 0.4932 0.2068 0.4801 0.090 Uiso 0.68(4) 1 calc PR A 1
H5B H 0.4424 0.3194 0.4984 0.090 Uiso 0.68(4) 1 calc PR A 1
C6B C 0.555(3) 0.373(6) 0.478(3) 0.085(5) Uiso 0.32(4) 1 d PD A 2
H6C H 0.5351 0.4534 0.4650 0.100 Uiso 0.32(4) 1 calc PR A 2
H6D H 0.6006 0.3510 0.4516 0.100 Uiso 0.32(4) 1 calc PR A 2
C6A C 0.5588(16) 0.361(3) 0.4631(14) 0.085(5) Uiso 0.68(4) 1 d PD A 1
H6A H 0.5384 0.4397 0.4435 0.100 Uiso 0.68(4) 1 calc PR A 1
H6B H 0.5896 0.3273 0.4265 0.100 Uiso 0.68(4) 1 calc PR A 1
C7B C 0.587(5) 0.349(5) 0.571(3) 0.085(5) Uiso 0.32(4) 1 d PD A 2
H7B1 H 0.5349 0.3476 0.5914 0.110 Uiso 0.32(4) 1 calc PR A 2
H7B2 H 0.6288 0.4107 0.5981 0.110 Uiso 0.32(4) 1 calc PR A 2
H7B3 H 0.6189 0.2753 0.5815 0.110 Uiso 0.32(4) 1 calc PR A 2
C7A C 0.6278(19) 0.370(2) 0.5498(15) 0.085(5) Uiso 0.68(4) 1 d PD A 1
H7A1 H 0.6010 0.4155 0.5840 0.110 Uiso 0.68(4) 1 calc PR A 1
H7A2 H 0.6836 0.4073 0.5469 0.110 Uiso 0.68(4) 1 calc PR A 1
H7A3 H 0.6418 0.2927 0.5722 0.110 Uiso 0.68(4) 1 calc PR A 1
C8A C 0.3787(9) 0.5266(13) 0.2186(9) 0.0529(17) Uiso 0.775(7) 1 d PD B 2
H8A H 0.3671 0.5147 0.2712 0.080 Uiso 0.775(7) 1 calc PR B 2
C9A C 0.4028(12) 0.6534(14) 0.2181(11) 0.0709(16) Uiso 0.775(7) 1 d PD B 2
H9A1 H 0.4503 0.6723 0.2675 0.080 Uiso 0.775(7) 1 calc PR B 2
H9A2 H 0.3490 0.7001 0.2144 0.080 Uiso 0.775(7) 1 calc PR B 2
H9A3 H 0.4246 0.6693 0.1721 0.080 Uiso 0.775(7) 1 calc PR B 2
C10A C 0.4607(12) 0.4471(16) 0.2220(11) 0.0709(16) Uiso 0.775(7) 1 d PD B 2
H10A H 0.4665 0.4382 0.1681 0.080 Uiso 0.775(7) 1 calc PR B 2
H10B H 0.4510 0.3715 0.2428 0.080 Uiso 0.775(7) 1 calc PR B 2
H10C H 0.5161 0.4814 0.2571 0.080 Uiso 0.775(7) 1 calc PR B 2
C11A C 0.1908(10) 0.5865(14) 0.1510(9) 0.0529(17) Uiso 0.775(7) 1 d PD B 2
H11A H 0.2126 0.6632 0.1385 0.080 Uiso 0.775(7) 1 calc PR B 2
C12A C 0.1804(13) 0.591(2) 0.2389(11) 0.0709(16) Uiso 0.775(7) 1 d PD B 2
H12A H 0.1406 0.6553 0.2425 0.080 Uiso 0.775(7) 1 calc PR B 2
H12B H 0.2400 0.6024 0.2779 0.080 Uiso 0.775(7) 1 calc PR B 2
H12C H 0.1541 0.5189 0.2502 0.080 Uiso 0.775(7) 1 calc PR B 2
C13A C 0.0933(13) 0.564(2) 0.0908(11) 0.0709(16) Uiso 0.775(7) 1 d PD B 2
H13A H 0.0506 0.6205 0.1001 0.080 Uiso 0.775(7) 1 calc PR B 2
H13B H 0.0732 0.4863 0.0994 0.080 Uiso 0.775(7) 1 calc PR B 2
H13C H 0.0958 0.5708 0.0358 0.080 Uiso 0.775(7) 1 calc PR B 2
C14A C 0.2807(10) 0.4993(13) 0.0405(9) 0.0529(17) Uiso 0.775(7) 1 d PD B 2
H14A H 0.2239 0.4658 0.0040 0.080 Uiso 0.775(7) 1 calc PR B 2
C15A C 0.2812(12) 0.6234(14) 0.0148(11) 0.0709(16) Uiso 0.775(7) 1 d PD B 2
H15A H 0.3344 0.6624 0.0497 0.080 Uiso 0.775(7) 1 calc PR B 2
H15B H 0.2262 0.6617 0.0185 0.080 Uiso 0.775(7) 1 calc PR B 2
H15C H 0.2832 0.6264 -0.0405 0.080 Uiso 0.775(7) 1 calc PR B 2
C16A C 0.3501(11) 0.4397(18) 0.0240(11) 0.0709(16) Uiso 0.775(7) 1 d PD B 2
H16A H 0.3400 0.4380 -0.0339 0.080 Uiso 0.775(7) 1 calc PR B 2
H16B H 0.3517 0.3608 0.0441 0.080 Uiso 0.775(7) 1 calc PR B 2
H16C H 0.4078 0.4778 0.0500 0.080 Uiso 0.775(7) 1 calc PR B 2
C8B C 0.299(2) 0.573(3) 0.2292(19) 0.0529(17) Uiso 0.225(7) 1 d PD B 1
H8B H 0.3249 0.5262 0.2783 0.080 Uiso 0.225(7) 1 calc PR B 1
C9B C 0.358(3) 0.679(4) 0.234(4) 0.0709(16) Uiso 0.225(7) 1 d PD B 1
H9B1 H 0.3337 0.7430 0.2577 0.080 Uiso 0.225(7) 1 calc PR B 1
H9B2 H 0.3587 0.7005 0.1801 0.080 Uiso 0.225(7) 1 calc PR B 1
H9B3 H 0.4197 0.6617 0.2670 0.080 Uiso 0.225(7) 1 calc PR B 1
C10B C 0.200(3) 0.606(6) 0.225(4) 0.0709(16) Uiso 0.225(7) 1 d PD B 1
H10D H 0.1918 0.6894 0.2188 0.080 Uiso 0.225(7) 1 calc PR B 1
H10E H 0.1881 0.5823 0.2751 0.080 Uiso 0.225(7) 1 calc PR B 1
H10F H 0.1574 0.5668 0.1801 0.080 Uiso 0.225(7) 1 calc PR B 1
C11B C 0.377(2) 0.497(4) 0.108(2) 0.0529(17) Uiso 0.225(7) 1 d PD B 1
H11B H 0.3831 0.5814 0.0982 0.080 Uiso 0.225(7) 1 calc PR B 1
C12B C 0.461(4) 0.461(6) 0.182(2) 0.0709(16) Uiso 0.225(7) 1 d PD B 1
H12D H 0.4604 0.3778 0.1898 0.080 Uiso 0.225(7) 1 calc PR B 1
H12E H 0.4578 0.5007 0.2301 0.080 Uiso 0.225(7) 1 calc PR B 1
H12F H 0.5178 0.4826 0.1708 0.080 Uiso 0.225(7) 1 calc PR B 1
C13B C 0.386(4) 0.430(6) 0.032(3) 0.0709(16) Uiso 0.225(7) 1 d PD B 1
H13D H 0.3974 0.4851 -0.0064 0.080 Uiso 0.225(7) 1 calc PR B 1
H13E H 0.3299 0.3882 0.0070 0.080 Uiso 0.225(7) 1 calc PR B 1
H13F H 0.4365 0.3757 0.0484 0.080 Uiso 0.225(7) 1 calc PR B 1
C14B C 0.188(2) 0.556(3) 0.054(2) 0.0529(17) Uiso 0.225(7) 1 d PD B 1
H14B H 0.1765 0.5044 0.0057 0.080 Uiso 0.225(7) 1 calc PR B 1
C15B C 0.224(4) 0.668(4) 0.033(4) 0.0709(16) Uiso 0.225(7) 1 d PD B 1
H15D H 0.2204 0.6691 -0.0235 0.080 Uiso 0.225(7) 1 calc PR B 1
H15E H 0.2875 0.6769 0.0656 0.080 Uiso 0.225(7) 1 calc PR B 1
H15F H 0.1884 0.7320 0.0447 0.080 Uiso 0.225(7) 1 calc PR B 1
C16B C 0.106(3) 0.573(6) 0.068(4) 0.0709(16) Uiso 0.225(7) 1 d PD B 1
H16D H 0.0861 0.6527 0.0550 0.080 Uiso 0.225(7) 1 calc PR B 1
H16E H 0.1121 0.5579 0.1243 0.080 Uiso 0.225(7) 1 calc PR B 1
H16F H 0.0603 0.5207 0.0344 0.080 Uiso 0.225(7) 1 calc PR B 1
C17A C 0.2126(11) 0.0394(16) 0.2821(10) 0.0529(17) Uiso 0.631(7) 1 d PD B 1
H17A H 0.2221 0.0997 0.3245 0.080 Uiso 0.631(7) 1 calc PR B 1
C18A C 0.3110(14) 0.001(2) 0.2854(14) 0.0709(16) Uiso 0.631(7) 1 d PD B 1
H18A H 0.3417 -0.0308 0.3385 0.080 Uiso 0.631(7) 1 calc PR B 1
H18B H 0.3449 0.0668 0.2751 0.080 Uiso 0.631(7) 1 calc PR B 1
H18C H 0.3077 -0.0587 0.2449 0.080 Uiso 0.631(7) 1 calc PR B 1
C19A C 0.1625(14) -0.0535(18) 0.3092(13) 0.0709(16) Uiso 0.631(7) 1 d PD B 1
H19A H 0.1542 -0.1190 0.2725 0.080 Uiso 0.631(7) 1 calc PR B 1
H19B H 0.1033 -0.0246 0.3099 0.080 Uiso 0.631(7) 1 calc PR B 1
H19C H 0.1971 -0.0782 0.3631 0.080 Uiso 0.631(7) 1 calc PR B 1
C20A C 0.1225(12) 0.0109(15) 0.1029(10) 0.0529(17) Uiso 0.631(7) 1 d PD B 1
H20A H 0.0930 0.0582 0.0545 0.080 Uiso 0.631(7) 1 calc PR B 1
C21A C 0.2007(18) -0.042(2) 0.0870(15) 0.0709(16) Uiso 0.631(7) 1 d PD B 1
H21A H 0.2211 -0.1077 0.1229 0.080 Uiso 0.631(7) 1 calc PR B 1
H21B H 0.2497 0.0145 0.0960 0.080 Uiso 0.631(7) 1 calc PR B 1
H21C H 0.1840 -0.0684 0.0314 0.080 Uiso 0.631(7) 1 calc PR B 1
C22A C 0.0531(14) -0.0810(18) 0.1057(14) 0.0709(16) Uiso 0.631(7) 1 d PD B 1
H22A H 0.0832 -0.1432 0.1416 0.080 Uiso 0.631(7) 1 calc PR B 1
H22B H 0.0257 -0.1119 0.0520 0.080 Uiso 0.631(7) 1 calc PR B 1
H22C H 0.0060 -0.0469 0.1255 0.080 Uiso 0.631(7) 1 calc PR B 1
C23A C 0.0409(11) 0.1470(16) 0.2045(10) 0.0529(17) Uiso 0.631(7) 1 d PD B 1
H23A H 0.0139 0.0722 0.2140 0.080 Uiso 0.631(7) 1 calc PR B 1
C24A C 0.0535(18) 0.222(2) 0.2809(13) 0.0709(16) Uiso 0.631(7) 1 d PD B 1
H24A H 0.0692 0.3011 0.2701 0.080 Uiso 0.631(7) 1 calc PR B 1
H24B H 0.1021 0.1901 0.3251 0.080 Uiso 0.631(7) 1 calc PR B 1
H24C H -0.0030 0.2231 0.2953 0.080 Uiso 0.631(7) 1 calc PR B 1
C25A C -0.0281(19) 0.205(2) 0.1295(13) 0.0709(16) Uiso 0.631(7) 1 d PD B 1
H25A H -0.0839 0.2239 0.1422 0.080 Uiso 0.631(7) 1 calc PR B 1
H25B H -0.0420 0.1508 0.0845 0.080 Uiso 0.631(7) 1 calc PR B 1
H25C H -0.0014 0.2747 0.1153 0.080 Uiso 0.631(7) 1 calc PR B 1
C17B C 0.0305(15) 0.097(2) 0.1136(15) 0.0529(17) Uiso 0.369(7) 1 d PD B 2
H17B H 0.0423 0.0885 0.0608 0.080 Uiso 0.369(7) 1 calc PR B 2
C18B C -0.027(3) 0.210(3) 0.105(2) 0.0709(16) Uiso 0.369(7) 1 d PD B 2
H18D H -0.0870 0.1966 0.0660 0.080 Uiso 0.369(7) 1 calc PR B 2
H18E H 0.0034 0.2721 0.0855 0.080 Uiso 0.369(7) 1 calc PR B 2
H18F H -0.0347 0.2306 0.1564 0.080 Uiso 0.369(7) 1 calc PR B 2
C19B C -0.023(2) -0.008(2) 0.119(2) 0.0709(16) Uiso 0.369(7) 1 d PD B 2
H19D H -0.0392 -0.0053 0.1692 0.080 Uiso 0.369(7) 1 calc PR B 2
H19E H 0.0132 -0.0764 0.1185 0.080 Uiso 0.369(7) 1 calc PR B 2
H19F H -0.0782 -0.0095 0.0738 0.080 Uiso 0.369(7) 1 calc PR B 2
C20B C 0.1269(18) 0.118(2) 0.2916(14) 0.0529(17) Uiso 0.369(7) 1 d PD B 2
H20B H 0.1876 0.1350 0.3301 0.080 Uiso 0.369(7) 1 calc PR B 2
C21B C 0.070(3) 0.211(3) 0.306(2) 0.0709(16) Uiso 0.369(7) 1 d PD B 2
H21D H 0.0444 0.1879 0.3483 0.080 Uiso 0.369(7) 1 calc PR B 2
H21E H 0.0208 0.2255 0.2566 0.080 Uiso 0.369(7) 1 calc PR B 2
H21F H 0.1064 0.2803 0.3216 0.080 Uiso 0.369(7) 1 calc PR B 2
C22B C 0.100(2) 0.005(2) 0.322(2) 0.0709(16) Uiso 0.369(7) 1 d PD B 2
H22D H 0.1525 -0.0301 0.3599 0.080 Uiso 0.369(7) 1 calc PR B 2
H22E H 0.0754 -0.0472 0.2765 0.080 Uiso 0.369(7) 1 calc PR B 2
H22F H 0.0530 0.0196 0.3482 0.080 Uiso 0.369(7) 1 calc PR B 2
C23B C 0.1956(16) -0.028(3) 0.1876(14) 0.0529(17) Uiso 0.369(7) 1 d PD B 2
H23B H 0.1540 -0.0855 0.2008 0.080 Uiso 0.369(7) 1 calc PR B 2
C24B C 0.288(2) -0.029(4) 0.2558(19) 0.0709(16) Uiso 0.369(7) 1 d PD B 2
H24D H 0.3131 -0.1069 0.2626 0.080 Uiso 0.369(7) 1 calc PR B 2
H24E H 0.2784 -0.0032 0.3059 0.080 Uiso 0.369(7) 1 calc PR B 2
H24F H 0.3306 0.0233 0.2416 0.080 Uiso 0.369(7) 1 calc PR B 2
C25B C 0.211(3) -0.063(4) 0.1055(18) 0.0709(16) Uiso 0.369(7) 1 d PD B 2
H25D H 0.2428 -0.0002 0.0874 0.080 Uiso 0.369(7) 1 calc PR B 2
H25E H 0.1525 -0.0762 0.0655 0.080 Uiso 0.369(7) 1 calc PR B 2
H25F H 0.2477 -0.1329 0.1126 0.080 Uiso 0.369(7) 1 calc PR B 2

loop_
_atom_site_aniso_label
_atom_site_aniso_U_11
_atom_site_aniso_U_22
_atom_site_aniso_U_33
_atom_site_aniso_U_23
_atom_site_aniso_U_13
_atom_site_aniso_U_12
Os 0.0362(2) 0.0445(3) 0.0323(2) -0.0022(3) 0.00347(15) -0.0052(3)
Cl1 0.0454(16) 0.056(2) 0.0613(19) 0.0003(15) 0.0168(14) 0.0068(14)
Cl2 0.0425(14) 0.0492(17) 0.0375(14) -0.0014(14) 0.0011(11) -0.0064(14)
P1 0.0426(17) 0.0458(19) 0.0388(17) -0.0046(14) 0.0008(13) -0.0056(14)
P2 0.0469(18) 0.0449(19) 0.0344(16) -0.0047(14) 0.0057(13) -0.0075(14)
C1 0.044(6) 0.049(7) 0.035(6) 0.007(6) 0.001(5) -0.014(6)
C2 0.063(8) 0.060(9) 0.038(6) -0.011(6) 0.017(6) -0.020(6)
C3 0.077(10) 0.092(12) 0.052(8) -0.022(8) 0.003(7) 0.007(9)
C4 0.060(8) 0.115(12) 0.044(7) -0.020(9) 0.009(6) -0.015(9)
C5 0.070(10) 0.142(15) 0.055(9) 0.002(10) 0.008(7) 0.041(11)

loop_
_atom_type_symbol
_atom_type_description
_atom_type_scat_dispersion_real
_atom_type_scat_dispersion_imag
_atom_type_scat_source
C C 0.0033 0.0016 'International Tables Vol C Tables 4.2.6.8 and 6.1.1.4'
H H 0.0000 0.0000 'International Tables Vol C Tables 4.2.6.8 and 6.1.1.4'
P P 0.1023 0.0942 'International Tables Vol C Tables 4.2.6.8 and 6.1.1.4'
Cl Cl 0.1484 0.1585 'International Tables Vol C Tables 4.2.6.8 and 6.1.1.4'
Os Os -1.2165 7.6030 'International Tables Vol C Tables 4.2.6.8 and 6.1.1.4'

loop_
_geom_angle_atom_site_label_1
_geom_angle_atom_site_label_2
_geom_angle_atom_site_label_3
_geom_angle
C1 Os P1 93.2(4)
C1 Os P2 91.1(4)
P1 Os P2 167.55(10)
C1 Os Cl2 173.9(4)
P1 Os Cl2 87.56(10)
P2 Os Cl2 86.91(9)
C1 Os Cl1 98.8(4)
P1 Os Cl1 95.35(10)
P2 Os Cl1 95.50(10)
Cl2 Os Cl1 87.13(10)
C1 Os H01 84(3)
P1 Os H01 77(3)
P2 Os H01 92(4)
Cl2 Os H01 90(3)
Cl1 Os H01 172(3)
C11A P1 C8B 59.9(13)
C11A P1 C14A 103.6(7)
C8B P1 C14A 130.9(14)
C11A P1 C8A 102.2(7)
C14A P1 C8A 110.0(7)
C11A P1 C11B 127.9(15)
C8B P1 C11B 100.7(15)
C14A P1 C11B 50.5(11)
C8A P1 C11B 62.3(12)
C11A P1 C14B 54.8(13)
C8B P1 C14B 108.3(14)
C14A P1 C14B 52.0(13)
C8A P1 C14B 132.0(13)
C11B P1 C14B 97.0(14)
C11A P1 Os 112.1(5)
C8B P1 Os 113.7(12)
C14A P1 Os 115.2(5)
C8A P1 Os 112.5(5)
C11B P1 Os 119.8(14)
C14B P1 Os 115.2(12)
C23B P2 C23A 125.1(12)
C23B P2 C17A 58.2(9)
C23A P2 C17A 103.3(8)
C23B P2 C20A 52.9(9)
C23A P2 C20A 104.9(8)
C17A P2 C20A 109.8(8)
C23B P2 C17B 101.1(11)
C23A P2 C17B 52.3(9)
C17A P2 C17B 134.0(11)
C20A P2 C17B 56.2(9)
C23B P2 C20B 102.2(11)
C23A P2 C20B 54.8(9)
C17A P2 C20B 51.9(10)
C20A P2 C20B 134.5(11)
C17B P2 C20B 103.6(10)
C23B P2 Os 123.4(9)
C23A P2 Os 111.6(6)
C17A P2 Os 111.3(6)
C20A P2 Os 115.2(6)
C17B P2 Os 114.0(8)
C20B P2 Os 110.2(8)
C2 C1 Os 175.5(9)
C4 C2 C1 117.4(11)
C4 C2 C3 126.4(11)
C1 C2 C3 115.9(11)
C2 C3 H3A 109.5
C2 C3 H3B 109.5
H3A C3 H3B 109.5
C2 C3 H3C 109.5
H3A C3 H3C 109.5
H3B C3 H3C 109.5
C2 C4 C5 126.4(12)
C2 C4 H4 116.8
C5 C4 H4 116.8
C4 C5 C6B 115(2)
C4 C5 C6A 106.9(14)
C4 C5 H5C 108.6
C6B C5 H5C 108.6
C6A C5 H5C 104.5
C4 C5 H5D 108.6
C6B C5 H5D 108.6
C6A C5 H5D 120.2
H5C C5 H5D 107.6
C4 C5 H5A 110.3
C6B C5 H5A 113.4
C6A C5 H5A 110.3
H5D C5 H5A 100.2
C4 C5 H5B 110.3
C6B C5 H5B 98.9
C6A C5 H5B 110.3
H5C C5 H5B 115.7
H5A C5 H5B 108.6
C5 C6B C7B 94(3)
C5 C6B H6C 113.0
C7B C6B H6C 113.0
C5 C6B H6D 113.0
C7B C6B H6D 113.0
H6C C6B H6D 110.4
C5 C6A C7A 111.6(18)
C5 C6A H6A 109.3
C7A C6A H6A 109.3
C5 C6A H6B 109.3
C7A C6A H6B 109.3
H6A C6A H6B 108.0
C6B C7B H7B1 109.5
C6B C7B H7B2 109.5
H7B1 C7B H7B2 109.5
C6B C7B H7B3 109.5
H7B1 C7B H7B3 109.5
H7B2 C7B H7B3 109.5
C6A C7A H7A1 109.5
C6A C7A H7A2 109.5
H7A1 C7A H7A2 109.5
C6A C7A H7A3 109.5
H7A1 C7A H7A3 109.5
H7A2 C7A H7A3 109.5
C9A C8A C10A 112.2(13)
C9A C8A P1 117.1(11)
C10A C8A P1 112.4(11)
C9A C8A H8A 104.5
C10A C8A H8A 104.5
P1 C8A H8A 104.5
C8A C9A H9A1 109.5
C8A C9A H9A2 109.5
H9A1 C9A H9A2 109.5
C8A C9A H9A3 109.5
H9A1 C9A H9A3 109.5
H9A2 C9A H9A3 109.5
C8A C10A H10A 109.5
C8A C10A H10B 109.5
H10A C10A H10B 109.5
C8A C10A H10C 109.5
H10A C10A H10C 109.5
H10B C10A H10C 109.5
C13A C11A C12A 107.3(12)
C13A C11A P1 111.9(12)
C12A C11A P1 112.0(12)
C13A C11A H11A 108.5
C12A C11A H11A 108.5
P1 C11A H11A 108.5
C11A C12A H12A 109.5
C11A C12A H12B 109.5
H12A C12A H12B 109.5
C11A C12A H12C 109.5
H12A C12A H12C 109.5
H12B C12A H12C 109.5
C11A C13A H13A 109.5
C11A C13A H13B 109.5
H13A C13A H13B 109.5
C11A C13A H13C 109.5
H13A C13A H13C 109.5
H13B C13A H13C 109.5
C16A C14A C15A 110.1(14)
C16A C14A P1 114.8(13)
C15A C14A P1 115.3(11)
C16A C14A H14A 105.2
C15A C14A H14A 105.2
P1 C14A H14A 105.2
C14A C15A H15A 109.5
C14A C15A H15B 109.5
H15A C15A H15B 109.5
C14A C15A H15C 109.5
H15A C15A H15C 109.5
H15B C15A H15C 109.5
C14A C16A H16A 109.5
C14A C16A H16B 109.5
H16A C16A H16B 109.5
C14A C16A H16C 109.5
H16A C16A H16C 109.5
H16B C16A H16C 109.5
C9B C8B C10B 112.1(15)
C9B C8B P1 121(3)
C10B C8B P1 98(3)
C9B C8B H8B 108.2
C10B C8B H8B 108.2
P1 C8B H8B 108.2
C13B C11B C12B 107.2(14)
C13B C11B P1 120(4)
C12B C11B P1 106(3)
C13B C11B H11B 107.6
C12B C11B H11B 107.6
P1 C11B H11B 107.6
C16B C14B C15B 110.2(16)
C16B C14B P1 111(4)
C15B C14B P1 113(3)
C16B C14B H14B 107.6
C15B C14B H14B 107.6
P1 C14B H14B 107.6
C19A C17A C18A 111.8(16)
C19A C17A P2 115.9(14)
C18A C17A P2 114.6(14)
C19A C17A H17A 104.3
C18A C17A H17A 104.3
P2 C17A H17A 104.3
C21A C20A C22A 110.1(17)
C21A C20A P2 115.1(15)
C22A C20A P2 114.6(13)
C21A C20A H20A 105.3
C22A C20A H20A 105.3
P2 C20A H20A 105.3
C24A C23A C25A 110.9(16)
C24A C23A P2 111.1(14)
C25A C23A P2 112.9(14)
C24A C23A H23A 107.2
C25A C23A H23A 107.2
P2 C23A H23A 107.2
C23A C25A H25A 109.5
C23A C25A H25B 109.5
H25A C25A H25B 109.5
C23A C25A H25C 109.5
H25A C25A H25C 109.5
H25B C25A H25C 109.5
C19B C17B C18B 112.0(19)
C19B C17B P2 119(2)
C18B C17B P2 112(2)
C19B C17B H17B 104.0
C18B C17B H17B 104.0
P2 C17B H17B 104.0
C17B C18B H18D 109.5
C17B C18B H18E 109.5
H18D C18B H18E 109.5
C17B C18B H18F 109.5
H18D C18B H18F 109.5
H18E C18B H18F 109.5
C17B C19B H19D 109.5
C17B C19B H19E 109.5
H19D C19B H19E 109.5
C17B C19B H19F 109.5
H19D C19B H19F 109.5
H19E C19B H19F 109.5
C21B C20B C22B 109(2)
C21B C20B P2 117(2)
C22B C20B P2 117(2)
C21B C20B H20B 103.7
C22B C20B H20B 103.7
P2 C20B H20B 103.7
C20B C21B H21D 109.5
C20B C21B H21E 109.5
H21D C21B H21E 109.5
C20B C21B H21F 109.5
H21D C21B H21F 109.5
H21E C21B H21F 109.5
C20B C22B H22D 109.5
C20B C22B H22E 109.5
H22D C22B H22E 109.5
C20B C22B H22F 109.5
H22D C22B H22F 109.5
H22E C22B H22F 109.5
C24B C23B C25B 110.0(19)
C24B C23B P2 105(2)
C25B C23B P2 114(2)
C24B C23B H23B 109.0
C25B C23B H23B 109.0
P2 C23B H23B 109.0
C23B C24B H24D 109.5
C23B C24B H24E 109.5
H24D C24B H24E 109.5
C23B C24B H24F 109.5
H24D C24B H24F 109.5
H24E C24B H24F 109.5
C23B C25B H25D 109.5
C23B C25B H25E 109.5
H25D C25B H25E 109.5
C23B C25B H25F 109.5
H25D C25B H25F 109.5
H25E C25B H25F 109.5

loop_
_geom_bond_atom_site_label_1
_geom_bond_atom_site_label_2
_geom_bond_distance
Os C1 1.728(10)
Os P1 2.410(3)
Os P2 2.410(3)
Os Cl2 2.480(3)
Os Cl1 2.523(3)
Os H01 1.48(3)
P1 C11A 1.821(15)
P1 C8B 1.83(3)
P1 C14A 1.850(15)
P1 C8A 1.879(14)
P1 C11B 1.91(4)
P1 C14B 1.94(3)
P2 C23B 1.81(3)
P2 C23A 1.825(17)
P2 C17A 1.855(17)
P2 C20A 1.876(17)
P2 C17B 1.93(2)
P2 C20B 1.94(2)
C1 C2 1.434(15)
C2 C4 1.359(17)
C2 C3 1.511(16)
C3 H3A 0.9800
C3 H3B 0.9800
C3 H3C 0.9800
C4 C5 1.476(17)
C4 H4 0.9500
C5 C6B 1.568(18)
C5 C6A 1.572(16)
C5 H5C 0.9900
C5 H5D 0.9900
C5 H5A 0.9900
C5 H5B 0.9900
C6B C7B 1.577(17)
C6B H6C 0.9900
C6B H6D 0.9900
C6A C7A 1.579(16)
C6A H6A 0.9900
C6A H6B 0.9900
C7B H7B1 0.9800
C7B H7B2 0.9800
C7B H7B3 0.9800
C7A H7A1 0.9800
C7A H7A2 0.9800
C7A H7A3 0.9800
C8A C9A 1.52(2)
C8A C10A 1.56(2)
C8A H8A 1.0000
C9A H9A1 0.9800
C9A H9A2 0.9800
C9A H9A3 0.9800
C10A H10A 0.9800
C10A H10B 0.9800
C10A H10C 0.9800
C11A C13A 1.59(2)
C11A C12A 1.60(2)
C11A H11A 1.0000
C12A H12A 0.9800
C12A H12B 0.9800
C12A H12C 0.9800
C13A H13A 0.9800
C13A H13B 0.9800
C13A H13C 0.9800
C14A C16A 1.38(2)
C14A C15A 1.51(2)
C14A H14A 1.0000
C15A H15A 0.9800
C15A H15B 0.9800
C15A H15C 0.9800
C16A H16A 0.9800
C16A H16B 0.9800
C16A H16C 0.9800
C8B C9B 1.52(2)
C8B C10B 1.56(2)
C8B H8B 1.0000
C9B H9B1 0.9800
C9B H9B2 0.9800
C9B H9B3 0.9800
C10B H10D 0.9800
C10B H10E 0.9800
C10B H10F 0.9800
C11B C13B 1.59(2)
C11B C12B 1.60(2)
C11B H11B 1.0000
C12B H12D 0.9800
C12B H12E 0.9800
C12B H12F 0.9800
C13B H13D 0.9800
C13B H13E 0.9800
C13B H13F 0.9800
C14B C16B 1.38(2)
C14B C15B 1.51(2)
C14B H14B 1.0000
C15B H15D 0.9800
C15B H15E 0.9800
C15B H15F 0.9800
C16B H16D 0.9800
C16B H16E 0.9800
C16B H16F 0.9800
C17A C19A 1.49(2)
C17A C18A 1.57(3)
C17A H17A 1.0000
C18A H18A 0.9800
C18A H18B 0.9800
C18A H18C 0.9800
C19A H19A 0.9800
C19A H19B 0.9800
C19A H19C 0.9800
C20A C21A 1.46(3)
C20A C22A 1.53(2)
C20A H20A 1.0000
C21A H21A 0.9800
C21A H21B 0.9800
C21A H21C 0.9800
C22A H22A 0.9800
C22A H22B 0.9800
C22A H22C 0.9800
C23A C24A 1.56(2)
C23A C25A 1.57(3)
C23A H23A 1.0000
C24A H24A 0.9800
C24A H24B 0.9800
C24A H24C 0.9800
C25A H25A 0.9800
C25A H25B 0.9800
C25A H25C 0.9800
C17B C19B 1.49(2)
C17B C18B 1.57(3)
C17B H17B 1.0000
C18B H18D 0.9800
C18B H18E 0.9800
C18B H18F 0.9800
C19B H19D 0.9800
C19B H19E 0.9800
C19B H19F 0.9800
C20B C21B 1.45(3)
C20B C22B 1.53(2)
C20B H20B 1.0000
C21B H21D 0.9800
C21B H21E 0.9800
C21B H21F 0.9800
C22B H22D 0.9800
C22B H22E 0.9800
C22B H22F 0.9800
C23B C24B 1.57(3)
C23B C25B 1.58(3)
C23B H23B 1.0000
C24B H24D 0.9800
C24B H24E 0.9800
C24B H24F 0.9800
C25B H25D 0.9800
C25B H25E 0.9800
C25B H25F 0.9800
